data_4032039
loop_
_publ_author_name
'Meyer, Dirk'
'Strassner, Thomas'

_publ_section_title
;
 Methylpalladium complexes with pyrimidine-functionalized N-heterocyclic
 carbene ligands.
;
_journal_name_full 'Beilstein journal of organic chemistry'
_journal_page_first 1557
_journal_page_last 1565
_journal_paper_doi 10.3762/bjoc.12.150
_journal_volume 12
_journal_year 2016
_chemical_compound_source synthesis
_chemical_formula_moiety 'C14 H12 Br Cl N4 Pd'
_chemical_formula_sum 'C14 H12 Br Cl N4 Pd'
_chemical_formula_weight 458.04
_chemical_melting_point 475
_space_group_IT_number 14
_symmetry_cell_setting monoclinic
_symmetry_Int_Tables_number 14
_symmetry_space_group_name_Hall '-P 2ybc'
_symmetry_space_group_name_H-M 'P 1 21/c 1'
_atom_sites_solution_hydrogens geom
_atom_sites_solution_primary direct
_atom_sites_solution_secondary difmap
_audit_creation_method SHELXL-97
_cell_angle_alpha 90
_cell_angle_beta 102.069(6)
_cell_angle_gamma 90
_cell_formula_units_Z 4
_cell_length_a 11.0550(8)
_cell_length_b 8.0500(5)
_cell_length_c 17.9200(10)
_cell_measurement_reflns_used 112
_cell_measurement_temperature 198(2)
_cell_measurement_theta_max 20.621
_cell_measurement_theta_min 4.158
_cell_volume 1559.50(18)
_computing_cell_refinement 'Dirax/lsq (Duisenberg & Schreurs, 1989-2000)'
_computing_data_collection 'Collect (Nonius BV, 1997-2000)'
_computing_data_reduction 'EvalCCD (Duisenberg & Schreurs 1990-2000)'
_computing_molecular_graphics 'Ortep III 1.0.3 (M.N.Burnett,C.K.Johnson,2000)'
_computing_publication_material 'XCIF 6.12 (Sheldrick, 1997)'
_computing_structure_refinement 'SHELXL-97 (Sheldrick, 1997)'
_computing_structure_solution 'SIR92 (Altomare, 1994)'
_diffrn_ambient_temperature 198(2)
_diffrn_detector_area_resol_mean 9
_diffrn_measured_fraction_theta_full 0.994
_diffrn_measured_fraction_theta_max 0.994
_diffrn_measurement_device_type KappaCCD
_diffrn_measurement_method CCD
_diffrn_radiation_monochromator graphite
_diffrn_radiation_type MoK\a
_diffrn_radiation_wavelength 0.71073
_diffrn_reflns_av_R_equivalents 0.0709
_diffrn_reflns_av_sigmaI/netI 0.0455
_diffrn_reflns_limit_h_max 13
_diffrn_reflns_limit_h_min -13
_diffrn_reflns_limit_k_max 9
_diffrn_reflns_limit_k_min -10
_diffrn_reflns_limit_l_max 21
_diffrn_reflns_limit_l_min -22
_diffrn_reflns_number 18071
_diffrn_reflns_theta_full 26.40
_diffrn_reflns_theta_max 26.40
_diffrn_reflns_theta_min 4.83
_diffrn_source 'fine-focus sealed tube'
_exptl_absorpt_coefficient_mu 3.920
_exptl_absorpt_correction_T_max 0.8281
_exptl_absorpt_correction_T_min 0.5018
_exptl_absorpt_correction_type multi-scan
_exptl_absorpt_process_details 'SADABS 2.03.(Sheldrick,Bruker AXS Inc.,2002)'
_exptl_crystal_colour colorless
_exptl_crystal_density_diffrn 1.951
_exptl_crystal_density_method 'not measured'
_exptl_crystal_description plate
_exptl_crystal_F_000 888
_exptl_crystal_recrystallization_method 'Acetonitrile/Diethyl ether'
_exptl_crystal_size_max 0.20
_exptl_crystal_size_mid 0.13
_exptl_crystal_size_min 0.05
_refine_diff_density_max 0.616
_refine_diff_density_min -0.474
_refine_diff_density_rms 0.099
_refine_ls_extinction_method none
_refine_ls_goodness_of_fit_ref 1.098
_refine_ls_hydrogen_treatment constr
_refine_ls_matrix_type full
_refine_ls_number_parameters 191
_refine_ls_number_reflns 3175
_refine_ls_number_restraints 0
_refine_ls_restrained_S_all 1.098
_refine_ls_R_factor_all 0.0574
_refine_ls_R_factor_gt 0.0311
_refine_ls_shift/su_max 0.010
_refine_ls_shift/su_mean 0.000
_refine_ls_structure_factor_coef Fsqd
_refine_ls_weighting_details 'calc w=1/[\s^2^(Fo^2^)+(0.0287P)^2^+0.0000P] where P=(Fo^2^+2Fc^2^)/3'
_refine_ls_weighting_scheme calc
_refine_ls_wR_factor_gt 0.0605
_refine_ls_wR_factor_ref 0.0675
_reflns_number_gt 2358
_reflns_number_total 3175
_reflns_threshold_expression >2sigma(I)
_cod_data_source_file 1860-5397-12-150-S3.cif
_cod_data_source_block str-307
_cod_depositor_comments 'Adding full bibliography for 4032038--4032040.cif.'
_cod_original_cell_volume 1559.50(17)
_cod_original_sg_symbol_H-M 'P 21/c'
_cod_database_code 4032039

loop_
_symmetry_equiv_pos_as_xyz
'x, y, z'
'-x, y+1/2, -z+1/2'
'-x, -y, -z'
'x, -y-1/2, z-1/2'

loop_
_atom_site_label
_atom_site_type_symbol
_atom_site_fract_x
_atom_site_fract_y
_atom_site_fract_z
_atom_site_U_iso_or_equiv
_atom_site_adp_type
_atom_site_occupancy
_atom_site_symmetry_multiplicity
_atom_site_calc_flag
_atom_site_refinement_flags
Pd1 Pd 0.32789(3) -0.09949(3) 0.534173(16) 0.02460(9) Uani 1 1 d .
Br2 Br -0.07617(5) 0.36349(6) 0.74202(3) 0.05984(17) Uani 1 1 d .
Cl1 Cl 0.42662(10) -0.34376(12) 0.58529(6) 0.0388(3) Uani 1 1 d .
N3 N 0.3907(3) -0.1286(3) 0.42947(16) 0.0264(7) Uani 1 1 d .
N1 N 0.2950(3) 0.1240(4) 0.41048(17) 0.0319(8) Uani 1 1 d .
N4 N 0.3769(3) 0.0108(4) 0.31113(17) 0.0374(8) Uani 1 1 d .
N2 N 0.1979(3) 0.2437(4) 0.48675(18) 0.0370(8) Uani 1 1 d .
C4 C 0.3589(3) -0.0032(4) 0.3809(2) 0.0278(8) Uani 1 1 d .
C6 C 0.4727(4) -0.2540(5) 0.3322(2) 0.0382(10) Uani 1 1 d .
H6A H 0.5146 -0.3437 0.3141 0.046 Uiso 1 1 calc R
C14 C 0.2595(4) -0.0637(5) 0.6299(2) 0.0353(10) Uani 1 1 d .
H14A H 0.2733 0.0518 0.6468 0.053 Uiso 1 1 calc R
H14B H 0.3017 -0.1382 0.6703 0.053 Uiso 1 1 calc R
H14C H 0.1706 -0.0875 0.6187 0.053 Uiso 1 1 calc R
C1 C 0.2619(3) 0.1036(5) 0.4795(2) 0.0304(8) Uani 1 1 d .
C5 C 0.4484(4) -0.2558(5) 0.4047(2) 0.0348(9) Uani 1 1 d .
H5A H 0.4731 -0.3484 0.4372 0.042 Uiso 1 1 calc R
C9 C 0.1841(4) 0.3774(6) 0.6070(3) 0.0509(12) Uani 1 1 d .
H9A H 0.2618 0.4292 0.6086 0.061 Uiso 1 1 calc R
C8 C 0.1328(3) 0.2782(5) 0.5467(2) 0.0328(9) Uani 1 1 d .
C11 C 0.0101(4) 0.3295(5) 0.6625(2) 0.0374(10) Uani 1 1 d .
C7 C 0.4347(4) -0.1194(5) 0.2874(2) 0.0397(10) Uani 1 1 d .
H7A H 0.4497 -0.1176 0.2371 0.048 Uiso 1 1 calc R
C13 C 0.0172(4) 0.2122(5) 0.5423(3) 0.0473(12) Uani 1 1 d .
H13A H -0.0205 0.1493 0.4987 0.057 Uiso 1 1 calc R
C12 C -0.0442(4) 0.2362(5) 0.6002(3) 0.0460(11) Uani 1 1 d .
H12A H -0.1238 0.1889 0.5975 0.055 Uiso 1 1 calc R
C10 C 0.1226(4) 0.4014(6) 0.6653(3) 0.0523(12) Uani 1 1 d .
H10A H 0.1587 0.4686 0.7077 0.063 Uiso 1 1 calc R
C3 C 0.1932(5) 0.3481(6) 0.4236(3) 0.0560(13) Uani 1 1 d .
H3A H 0.1544 0.4539 0.4164 0.067 Uiso 1 1 calc R
C2 C 0.2524(4) 0.2732(5) 0.3754(3) 0.0492(12) Uani 1 1 d .
H2A H 0.2633 0.3131 0.3274 0.059 Uiso 1 1 calc R

loop_
_atom_site_aniso_label
_atom_site_aniso_U_11
_atom_site_aniso_U_22
_atom_site_aniso_U_33
_atom_site_aniso_U_23
_atom_site_aniso_U_13
_atom_site_aniso_U_12
Pd1 0.02685(15) 0.02401(15) 0.02296(15) 0.00100(13) 0.00520(11) 0.00093(13)
Br2 0.0690(4) 0.0614(4) 0.0579(3) 0.0104(2) 0.0335(3) 0.0204(3)
Cl1 0.0537(6) 0.0322(5) 0.0329(5) 0.0090(4) 0.0146(5) 0.0125(5)
N3 0.0316(17) 0.0243(17) 0.0231(16) 0.0012(13) 0.0051(14) 0.0011(14)
N1 0.0396(19) 0.0280(19) 0.0288(17) 0.0083(14) 0.0092(15) 0.0083(15)
N4 0.050(2) 0.037(2) 0.0248(18) 0.0055(14) 0.0066(17) 0.0029(16)
N2 0.043(2) 0.0336(19) 0.037(2) 0.0063(15) 0.0120(16) 0.0136(16)
C4 0.029(2) 0.028(2) 0.025(2) 0.0002(16) 0.0022(17) -0.0023(16)
C6 0.057(3) 0.033(2) 0.026(2) -0.0042(17) 0.013(2) 0.006(2)
C14 0.043(2) 0.038(2) 0.028(2) 0.0042(17) 0.0145(19) 0.0124(19)
C1 0.0289(19) 0.034(2) 0.0284(19) -0.0003(18) 0.0061(16) 0.0039(18)
C5 0.043(2) 0.029(2) 0.031(2) -0.0018(17) 0.0033(19) 0.0031(19)
C9 0.028(2) 0.061(3) 0.064(3) -0.018(2) 0.011(2) -0.013(2)
C8 0.026(2) 0.028(2) 0.043(2) 0.0017(18) 0.0052(18) 0.0096(17)
C11 0.038(2) 0.033(2) 0.043(3) 0.0067(19) 0.012(2) 0.0132(19)
C7 0.059(3) 0.038(3) 0.023(2) -0.0049(18) 0.011(2) -0.003(2)
C13 0.037(2) 0.045(3) 0.057(3) -0.020(2) 0.004(2) -0.004(2)
C12 0.035(2) 0.039(3) 0.067(3) -0.008(2) 0.018(2) -0.008(2)
C10 0.038(2) 0.068(3) 0.049(3) -0.023(2) 0.005(2) -0.013(2)
C3 0.074(3) 0.038(3) 0.060(3) 0.022(2) 0.023(3) 0.026(2)
C2 0.063(3) 0.040(3) 0.046(3) 0.018(2) 0.015(2) 0.020(2)

loop_
_atom_type_symbol
_atom_type_description
_atom_type_scat_dispersion_real
_atom_type_scat_dispersion_imag
_atom_type_scat_source
C C 0.0033 0.0016 'International Tables Vol C Tables 4.2.6.8 and 6.1.1.4'
H H 0.0000 0.0000 'International Tables Vol C Tables 4.2.6.8 and 6.1.1.4'
Br Br -0.2901 2.4595 'International Tables Vol C Tables 4.2.6.8 and 6.1.1.4'
Cl Cl 0.1484 0.1585 'International Tables Vol C Tables 4.2.6.8 and 6.1.1.4'
Pd Pd -0.9988 1.0072 'International Tables Vol C Tables 4.2.6.8 and 6.1.1.4'
N N 0.0061 0.0033 'International Tables Vol C Tables 4.2.6.8 and 6.1.1.4'

loop_
_geom_angle_atom_site_label_1
_geom_angle_atom_site_label_2
_geom_angle_atom_site_label_3
_geom_angle
C1 Pd1 C14 97.90(15)
C1 Pd1 N3 79.03(13)
C14 Pd1 N3 176.52(13)
C1 Pd1 Cl1 170.99(10)
C14 Pd1 Cl1 90.80(11)
N3 Pd1 Cl1 92.33(8)
C5 N3 C4 116.4(3)
C5 N3 Pd1 129.9(3)
C4 N3 Pd1 113.5(2)
C1 N1 C2 112.4(3)
C1 N1 C4 120.1(3)
C2 N1 C4 127.4(3)
C4 N4 C7 114.3(3)
C1 N2 C3 110.8(3)
C1 N2 C8 125.8(3)
C3 N2 C8 123.1(3)
N4 C4 N3 128.1(3)
N4 C4 N1 118.9(3)
N3 C4 N1 113.0(3)
C7 C6 C5 117.8(4)
C7 C6 H6A 121.1
C5 C6 H6A 121.1
Pd1 C14 H14A 109.5
Pd1 C14 H14B 109.5
H14A C14 H14B 109.5
Pd1 C14 H14C 109.5
H14A C14 H14C 109.5
H14B C14 H14C 109.5
N2 C1 N1 103.3(3)
N2 C1 Pd1 142.5(3)
N1 C1 Pd1 114.0(2)
N3 C5 C6 120.4(4)
N3 C5 H5A 119.8
C6 C5 H5A 119.8
C8 C9 C10 119.5(4)
C8 C9 H9A 120.2
C10 C9 H9A 120.2
C9 C8 C13 120.0(4)
C9 C8 N2 120.8(4)
C13 C8 N2 119.2(4)
C10 C11 C12 120.1(4)
C10 C11 Br2 120.7(3)
C12 C11 Br2 119.1(3)
N4 C7 C6 123.0(4)
N4 C7 H7A 118.5
C6 C7 H7A 118.5
C12 C13 C8 120.3(4)
C12 C13 H13A 119.8
C8 C13 H13A 119.8
C13 C12 C11 119.4(4)
C13 C12 H12A 120.3
C11 C12 H12A 120.3
C11 C10 C9 120.3(4)
C11 C10 H10A 119.8
C9 C10 H10A 119.8
C2 C3 N2 108.1(4)
C2 C3 H3A 125.9
N2 C3 H3A 125.9
C3 C2 N1 105.3(4)
C3 C2 H2A 127.3
N1 C2 H2A 127.3

loop_
_geom_bond_atom_site_label_1
_geom_bond_atom_site_label_2
_geom_bond_distance
Pd1 C1 1.966(4)
Pd1 C14 2.035(3)
Pd1 N3 2.145(3)
Pd1 Cl1 2.3407(10)
Br2 C11 1.893(4)
N3 C5 1.330(5)
N3 C4 1.331(4)
N1 C1 1.372(4)
N1 C2 1.390(5)
N1 C4 1.409(5)
N4 C4 1.311(4)
N4 C7 1.342(5)
N2 C1 1.351(5)
N2 C3 1.402(5)
N2 C8 1.441(5)
C6 C7 1.361(5)
C6 C5 1.382(5)
C6 H6A 0.9500
C14 H14A 0.9800
C14 H14B 0.9800
C14 H14C 0.9800
C5 H5A 0.9500
C9 C8 1.367(6)
C9 C10 1.374(6)
C9 H9A 0.9500
C8 C13 1.371(5)
C11 C10 1.363(6)
C11 C12 1.375(6)
C7 H7A 0.9500
C13 C12 1.368(6)
C13 H13A 0.9500
C12 H12A 0.9500
C10 H10A 0.9500
C3 C2 1.332(6)
C3 H3A 0.9500
C2 H2A 0.9500

loop_
_geom_torsion_atom_site_label_1
_geom_torsion_atom_site_label_2
_geom_torsion_atom_site_label_3
_geom_torsion_atom_site_label_4
_geom_torsion
C1 Pd1 N3 C5 -174.4(4)
Cl1 Pd1 N3 C5 8.2(3)
C1 Pd1 N3 C4 0.8(3)
Cl1 Pd1 N3 C4 -176.6(2)
C7 N4 C4 N3 0.0(6)
C7 N4 C4 N1 -177.7(3)
C5 N3 C4 N4 0.4(6)
Pd1 N3 C4 N4 -175.5(3)
C5 N3 C4 N1 178.2(3)
Pd1 N3 C4 N1 2.3(4)
C1 N1 C4 N4 172.1(3)
C2 N1 C4 N4 -4.0(6)
C1 N1 C4 N3 -5.9(5)
C2 N1 C4 N3 178.0(4)
C3 N2 C1 N1 -0.5(5)
C8 N2 C1 N1 174.1(3)
C3 N2 C1 Pd1 174.3(4)
C8 N2 C1 Pd1 -11.1(7)
C2 N1 C1 N2 -0.1(4)
C4 N1 C1 N2 -176.8(3)
C2 N1 C1 Pd1 -176.7(3)
C4 N1 C1 Pd1 6.7(4)
C14 Pd1 C1 N2 3.4(5)
N3 Pd1 C1 N2 -178.3(5)
C14 Pd1 C1 N1 177.9(3)
N3 Pd1 C1 N1 -3.8(3)
C4 N3 C5 C6 0.0(5)
Pd1 N3 C5 C6 175.1(3)
C7 C6 C5 N3 -0.6(6)
C10 C9 C8 C13 4.2(7)
C10 C9 C8 N2 -176.8(4)
C1 N2 C8 C9 100.2(5)
C3 N2 C8 C9 -85.8(5)
C1 N2 C8 C13 -80.7(5)
C3 N2 C8 C13 93.3(5)
C4 N4 C7 C6 -0.7(6)
C5 C6 C7 N4 1.0(7)
C9 C8 C13 C12 -4.1(7)
N2 C8 C13 C12 176.8(4)
C8 C13 C12 C11 1.0(7)
C10 C11 C12 C13 2.0(7)
Br2 C11 C12 C13 179.5(3)
C12 C11 C10 C9 -1.9(7)
Br2 C11 C10 C9 -179.4(4)
C8 C9 C10 C11 -1.2(7)
C1 N2 C3 C2 1.0(6)
C8 N2 C3 C2 -173.8(4)
N2 C3 C2 N1 -1.0(5)
C1 N1 C2 C3 0.8(5)
C4 N1 C2 C3 177.1(4)
